data_2310331
loop_
_publ_author_name
'Andersson, S.'
'Wadsley, A.D.'

_publ_section_title
;
 The crystal structure of Na2 Ti3 O7
;
_journal_name_full 'Acta Crystallographica (1,1948-23,1967)'
_journal_page_first 1245
_journal_page_last 1249
_journal_volume 14
_journal_year 1961
_chemical_formula_sum 'Na2 O7 Ti3'
_chemical_name_systematic 'Na2 (Ti3 O7)'
_space_group_IT_number 11
_symmetry_space_group_name_Hall '-P 2yb'
_symmetry_space_group_name_H-M 'P 1 21/m 1'
_cell_angle_alpha 90
_cell_angle_beta 101.57
_cell_angle_gamma 90
_cell_formula_units_Z 2
_cell_length_a 8.571
_cell_length_b 3.804
_cell_length_c 9.135
_cell_volume 291.786
_citation_journal_id_ASTM ACCRA9
_cod_data_source_file Andersson_ACCRA9_1961_1471.cif
_cod_data_source_block Na2O7Ti3
_cod_original_cell_volume 291.7863
_cod_database_code 2310331

loop_
_symmetry_equiv_pos_as_xyz
x,y,z
-x,y+1/2,-z
-x,-y,-z
x,-y-1/2,z

loop_
_atom_site_label
_atom_site_type_symbol
_atom_site_fract_x
_atom_site_fract_y
_atom_site_fract_z
_atom_site_occupancy
_atom_site_U_iso_or_equiv
Na1 Na+1 0.682 0.25 0.595 1 0.0
O5 O-2 0.997 0.25 0.745 1 0.0
O1 O-2 0.221 0.25 0.195 1 0.0
O6 O-2 0.791 0.25 0.313 1 0.0
Ti2 Ti+4 0.2467 0.25 0.673 1 0.0
Ti3 Ti+4 0.142 0.25 0.9811 1 0.0
O7 O-2 0.905 0.25 0.031 1 0.0
O3 O-2 0.438 0.25 0.645 1 0.0
O2 O-2 0.14 0.25 0.473 1 0.0
Na2 Na+1 0.508 0.25 0.154 1 0.0
Ti1 Ti+4 0.0278 0.25 0.2806 1 0.0
O4 O-2 0.314 0.25 0.885 1 0.0
